data_4117275
loop_
_publ_author_name
'Yan-Zhen Zheng'
'Marco Evangelisti'
'Floriana Tuna'
'Richard E. P. Winpenny'

_publ_section_title
;
 Co-Ln Mixed-Metal Phosphonate Grids and Cages as Molecular Magnetic
 Refrigerants
;
_journal_name_full 'Journal of the American Chemical Society'
_journal_page_first 1057
_journal_page_last 1065
_journal_paper_doi 10.1021/ja208367k
_journal_volume 134
_journal_year 2012
_chemical_formula_sum 'C110 H176 Co8 N6 Nd2 O42 P4'
_chemical_formula_weight 3138.37
_chemical_name_systematic
; 
 ? 
;
_space_group_IT_number 15
_symmetry_cell_setting monoclinic
_symmetry_space_group_name_Hall '-C 2yc'
_symmetry_space_group_name_H-M 'C 1 2/c 1'
_atom_sites_solution_hydrogens geom
_atom_sites_solution_primary direct
_atom_sites_solution_secondary difmap
_audit_creation_method SHELXL-97
_cell_angle_alpha 90.00
_cell_angle_beta 98.7980(10)
_cell_angle_gamma 90.00
_cell_formula_units_Z 4
_cell_length_a 16.5791(12)
_cell_length_b 31.645(2)
_cell_length_c 26.1091(19)
_cell_measurement_temperature 100(2)
_cell_volume 13536.9(16)
_computing_cell_refinement 'Bruker SMART'
_computing_data_collection 'Bruker SMART'
_computing_data_reduction 'Bruker SAINT'
_computing_molecular_graphics 'Bruker SHELXTL'
_computing_publication_material 'Bruker SHELXTL'
_computing_structure_refinement 'SHELXL-97 (Sheldrick, 1997)'
_computing_structure_solution 'SHELXS-97 (Sheldrick, 1990)'
_diffrn_ambient_temperature 100(2)
_diffrn_measured_fraction_theta_full 0.999
_diffrn_measured_fraction_theta_max 0.999
_diffrn_radiation_monochromator graphite
_diffrn_radiation_source 'fine-focus sealed tube'
_diffrn_radiation_type MoK\a
_diffrn_radiation_wavelength 0.71073
_diffrn_reflns_av_R_equivalents 0.0648
_diffrn_reflns_av_sigmaI/netI 0.0694
_diffrn_reflns_limit_h_max 19
_diffrn_reflns_limit_h_min -18
_diffrn_reflns_limit_k_max 37
_diffrn_reflns_limit_k_min -37
_diffrn_reflns_limit_l_max 31
_diffrn_reflns_limit_l_min -31
_diffrn_reflns_number 43760
_diffrn_reflns_theta_full 25.00
_diffrn_reflns_theta_max 25.00
_diffrn_reflns_theta_min 1.96
_exptl_absorpt_coefficient_mu 1.831
_exptl_absorpt_correction_T_max 0.7707
_exptl_absorpt_correction_T_min 0.4612
_exptl_absorpt_correction_type multi-scan
_exptl_absorpt_process_details SADABS
_exptl_crystal_colour purple
_exptl_crystal_density_diffrn 1.540
_exptl_crystal_description block
_exptl_crystal_F_000 6440
_exptl_crystal_size_max 0.50
_exptl_crystal_size_mid 0.35
_exptl_crystal_size_min 0.15
_refine_diff_density_max 1.138
_refine_diff_density_min -1.419
_refine_diff_density_rms 0.138
_refine_ls_extinction_method none
_refine_ls_goodness_of_fit_ref 1.098
_refine_ls_hydrogen_treatment constr
_refine_ls_matrix_type full
_refine_ls_number_parameters 920
_refine_ls_number_reflns 11908
_refine_ls_number_restraints 1163
_refine_ls_restrained_S_all 1.114
_refine_ls_R_factor_all 0.0858
_refine_ls_R_factor_gt 0.0671
_refine_ls_shift/su_max 0.002
_refine_ls_shift/su_mean 0.000
_refine_ls_structure_factor_coef Fsqd
_refine_ls_weighting_details 'calc w=1/[\s^2^(Fo^2^)+(0.0636P)^2^+156.6331P] where P=(Fo^2^+2Fc^2^)/3'
_refine_ls_weighting_scheme calc
_refine_ls_wR_factor_gt 0.1563
_refine_ls_wR_factor_ref 0.1665
_reflns_number_gt 9698
_reflns_number_total 11908
_reflns_threshold_expression >2sigma(I)
_cod_data_source_file ja208367k_si_008.cif
_cod_data_source_block condm
_cod_original_cell_volume 13536.7(17)
_cod_database_code 4117275

loop_
_symmetry_equiv_pos_as_xyz
'x, y, z'
'-x, y, -z+1/2'
'x+1/2, y+1/2, z'
'-x+1/2, y+1/2, -z+1/2'
'-x, -y, -z'
'x, -y, z-1/2'
'-x+1/2, -y+1/2, -z'
'x+1/2, -y+1/2, z-1/2'

loop_
_atom_site_label
_atom_site_type_symbol
_atom_site_fract_x
_atom_site_fract_y
_atom_site_fract_z
_atom_site_U_iso_or_equiv
_atom_site_adp_type
_atom_site_occupancy
_atom_site_symmetry_multiplicity
_atom_site_calc_flag
_atom_site_refinement_flags
_atom_site_disorder_assembly
_atom_site_disorder_group
Nd1 Nd -0.10326(2) 0.067128(12) 0.696889(15) 0.02201(13) Uani 1 1 d U . .
Co1 Co -0.05120(7) 0.11613(3) 0.57857(4) 0.0276(3) Uani 1 1 d U . .
Co2 Co 0.10811(7) 0.16948(3) 0.62812(4) 0.0260(2) Uani 1 1 d U B .
Co3 Co 0.08237(6) 0.22675(3) 0.72631(4) 0.0252(2) Uani 1 1 d U . .
Co4 Co 0.23218(7) 0.14931(3) 0.73786(5) 0.0330(3) Uani 1 1 d U . .
P1 P 0.06770(12) 0.07108(6) 0.65519(7) 0.0237(4) Uani 1 1 d U . .
P2 P -0.08054(12) 0.17933(6) 0.66159(8) 0.0249(4) Uani 1 1 d U B .
O1 O 0.1210(3) 0.16747(15) 0.70907(18) 0.0227(10) Uani 1 1 d U . .
H1A H 0.0816 0.1463 0.7191 0.027 Uiso 1 1 calc R . .
O2 O 0.1156(3) 0.10420(15) 0.6321(2) 0.0283(11) Uani 1 1 d U . .
O3 O 0.0546(3) 0.07872(15) 0.71179(18) 0.0214(10) Uani 1 1 d U . .
O4 O -0.0206(3) 0.06704(15) 0.62500(18) 0.0252(10) Uani 1 1 d U . .
O5 O -0.0203(3) 0.16518(16) 0.62552(19) 0.0260(11) Uani 1 1 d U . .
O6 O -0.1132(3) 0.14068(16) 0.68563(19) 0.0268(11) Uani 1 1 d U . .
O7 O -0.0413(3) 0.21078(15) 0.70175(19) 0.0262(11) Uani 1 1 d U . .
O8 O -0.0058(4) 0.12534(18) 0.5158(2) 0.0390(14) Uani 1 1 d U . .
O9 O 0.0905(4) 0.17096(18) 0.5486(2) 0.0388(13) Uani 1 1 d U . .
O10 O 0.2301(4) 0.17833(18) 0.6218(2) 0.0385(13) Uani 1 1 d U . .
O11 O 0.3045(4) 0.1430(2) 0.6862(3) 0.0504(16) Uani 1 1 d U . .
O12 O 0.2877(4) 0.19354(19) 0.7812(3) 0.0497(16) Uani 1 1 d U . .
O13 O 0.2011(3) 0.24537(17) 0.7537(2) 0.0359(13) Uani 1 1 d U . .
O14 O 0.0578(4) 0.28959(16) 0.7332(2) 0.0363(13) Uani 1 1 d U . .
O15 O 0.1040(3) 0.23503(16) 0.6460(2) 0.0320(12) Uani 1 1 d U . .
O16 O 0.1497(5) 0.3017(2) 0.6519(3) 0.075(2) Uani 1 1 d U . .
H16A H 0.1251 0.3020 0.6778 0.112 Uiso 1 1 calc R B .
O17 O -0.1699(3) 0.11298(18) 0.5565(2) 0.0346(12) Uani 1 1 d U . .
O18 O -0.1996(3) 0.06954(17) 0.6182(2) 0.0329(12) Uani 1 1 d U . .
O19 O -0.0467(4) -0.00211(16) 0.7146(2) 0.0349(12) Uani 1 1 d U . .
O20 O -0.2188(3) 0.02414(17) 0.7187(2) 0.0339(12) Uani 1 1 d U . .
O21 O -0.2318(3) 0.09135(17) 0.7316(2) 0.0300(11) Uani 1 1 d U . .
C1 C 0.1170(5) 0.0205(2) 0.6520(3) 0.0307(17) Uani 1 1 d U . .
H1B H 0.1707 0.0211 0.6747 0.037 Uiso 1 1 calc R . .
H1C H 0.0834 -0.0016 0.6652 0.037 Uiso 1 1 calc R . .
C2 C 0.1295(6) 0.0094(3) 0.5973(3) 0.0425(18) Uani 1 1 d U . .
C3 C 0.1930(6) 0.0260(3) 0.5755(4) 0.049(2) Uani 1 1 d U . .
H3A H 0.2306 0.0445 0.5954 0.059 Uiso 1 1 calc R . .
C4 C 0.2034(8) 0.0162(3) 0.5252(4) 0.060(2) Uani 1 1 d U . .
H4A H 0.2474 0.0282 0.5109 0.072 Uiso 1 1 calc R . .
C5 C 0.1512(9) -0.0103(4) 0.4965(5) 0.080(3) Uani 1 1 d U . .
H5A H 0.1589 -0.0173 0.4622 0.095 Uiso 1 1 calc R . .
C6 C 0.0875(10) -0.0271(4) 0.5169(5) 0.094(3) Uani 1 1 d U . .
H6A H 0.0499 -0.0455 0.4968 0.112 Uiso 1 1 calc R . .
C7 C 0.0780(9) -0.0167(4) 0.5686(4) 0.079(3) Uani 1 1 d U . .
H7A H 0.0339 -0.0286 0.5830 0.094 Uiso 1 1 calc R . .
C8 C -0.1626(5) 0.2062(3) 0.6207(3) 0.0399(18) Uani 1 1 d U . .
H8A H -0.1919 0.1860 0.5955 0.048 Uiso 1 1 calc R A 1
H8B H -0.2018 0.2176 0.6422 0.048 Uiso 1 1 calc R A 1
C9 C -0.1264(11) 0.2437(4) 0.5906(6) 0.053(3) Uani 0.533(8) 1 d PGU B 1
C10 C -0.1121(10) 0.2376(4) 0.5400(6) 0.061(3) Uani 0.533(8) 1 d PGU B 1
H10A H -0.1257 0.2114 0.5231 0.073 Uiso 0.533(8) 1 calc PR B 1
C11 C -0.0779(10) 0.2698(5) 0.5142(5) 0.066(3) Uani 0.533(8) 1 d PGU B 1
H11A H -0.0681 0.2656 0.4797 0.079 Uiso 0.533(8) 1 calc PR B 1
C12 C -0.0579(10) 0.3081(4) 0.5390(6) 0.068(3) Uani 0.533(8) 1 d PGU B 1
H12A H -0.0345 0.3301 0.5213 0.082 Uiso 0.533(8) 1 calc PR B 1
C13 C -0.0723(10) 0.3143(4) 0.5895(6) 0.065(3) Uani 0.533(8) 1 d PGU B 1
H13A H -0.0587 0.3404 0.6064 0.078 Uiso 0.533(8) 1 calc PR B 1
C14 C -0.1065(12) 0.2820(5) 0.6153(5) 0.060(3) Uani 0.533(8) 1 d PGU B 1
H14A H -0.1163 0.2862 0.6499 0.072 Uiso 0.533(8) 1 calc PR B 1
C9' C -0.1340(13) 0.2353(6) 0.5848(6) 0.052(3) Uani 0.467(8) 1 d PGU B 2
C10' C -0.1448(11) 0.2237(5) 0.5328(7) 0.059(3) Uani 0.467(8) 1 d PGU B 2
H10B H -0.1720 0.1981 0.5220 0.070 Uiso 0.467(8) 1 calc PR B 2
C11' C -0.1157(12) 0.2496(5) 0.4968(5) 0.066(3) Uani 0.467(8) 1 d PGU B 2
H11B H -0.1231 0.2417 0.4612 0.079 Uiso 0.467(8) 1 calc PR B 2
C12' C -0.0758(11) 0.2871(5) 0.5126(6) 0.067(3) Uani 0.467(8) 1 d PGU B 2
H12B H -0.0560 0.3048 0.4879 0.081 Uiso 0.467(8) 1 calc PR B 2
C13' C -0.0651(11) 0.2987(5) 0.5646(7) 0.065(3) Uani 0.467(8) 1 d PGU B 2
H13B H -0.0378 0.3243 0.5754 0.078 Uiso 0.467(8) 1 calc PR B 2
C14' C -0.0942(13) 0.2728(6) 0.6007(5) 0.059(3) Uani 0.467(8) 1 d PGU B 2
H14B H -0.0868 0.2807 0.6362 0.071 Uiso 0.467(8) 1 calc PR B 2
C15 C 0.0551(5) 0.1501(2) 0.5128(3) 0.0401(17) Uani 1 1 d DU B .
C16 C 0.0799(5) 0.1527(2) 0.4590(3) 0.051(2) Uani 1 1 d DU . .
C17 C 0.1677(7) 0.1699(5) 0.4637(6) 0.065(5) Uani 0.533(8) 1 d PDU B 1
H17A H 0.2023 0.1555 0.4923 0.098 Uiso 0.533(8) 1 calc PR B 1
H17B H 0.1677 0.2003 0.4706 0.098 Uiso 0.533(8) 1 calc PR B 1
H17C H 0.1891 0.1647 0.4313 0.098 Uiso 0.533(8) 1 calc PR B 1
C18 C 0.0811(10) 0.1098(4) 0.4339(5) 0.042(4) Uani 0.533(8) 1 d PDU B 1
H18A H 0.1287 0.0939 0.4505 0.062 Uiso 0.533(8) 1 calc PR B 1
H18B H 0.0840 0.1132 0.3969 0.062 Uiso 0.533(8) 1 calc PR B 1
H18C H 0.0312 0.0944 0.4380 0.062 Uiso 0.533(8) 1 calc PR B 1
C19 C 0.0265(11) 0.1822(5) 0.4237(5) 0.072(5) Uani 0.533(8) 1 d PDU B 1
H19A H 0.0560 0.2086 0.4201 0.108 Uiso 0.533(8) 1 calc PR B 1
H19B H -0.0232 0.1883 0.4385 0.108 Uiso 0.533(8) 1 calc PR B 1
H19C H 0.0119 0.1691 0.3896 0.108 Uiso 0.533(8) 1 calc PR B 1
C17' C 0.1354(12) 0.1904(5) 0.4561(8) 0.083(6) Uani 0.467(8) 1 d PDU B 2
H17D H 0.1874 0.1855 0.4788 0.125 Uiso 0.467(8) 1 calc PR B 2
H17E H 0.1094 0.2158 0.4675 0.125 Uiso 0.467(8) 1 calc PR B 2
H17F H 0.1453 0.1941 0.4204 0.125 Uiso 0.467(8) 1 calc PR B 2
C18' C 0.1183(11) 0.1108(5) 0.4471(7) 0.049(5) Uani 0.467(8) 1 d PDU B 2
H18D H 0.1679 0.1060 0.4721 0.073 Uiso 0.467(8) 1 calc PR B 2
H18E H 0.1322 0.1115 0.4120 0.073 Uiso 0.467(8) 1 calc PR B 2
H18F H 0.0795 0.0878 0.4497 0.073 Uiso 0.467(8) 1 calc PR B 2
C19' C -0.0018(10) 0.1588(6) 0.4207(6) 0.066(5) Uani 0.467(8) 1 d PDU B 2
H19D H -0.0257 0.1863 0.4270 0.099 Uiso 0.467(8) 1 calc PR B 2
H19E H -0.0401 0.1363 0.4263 0.099 Uiso 0.467(8) 1 calc PR B 2
H19F H 0.0092 0.1575 0.3849 0.099 Uiso 0.467(8) 1 calc PR B 2
C20 C 0.2944(6) 0.1612(3) 0.6418(4) 0.0489(19) Uani 1 1 d U B .
C21 C 0.3671(7) 0.1617(4) 0.6125(5) 0.071(3) Uani 1 1 d U . .
C22 C 0.3675(8) 0.2011(4) 0.5812(6) 0.089(4) Uani 1 1 d U B .
H22A H 0.3190 0.2017 0.5545 0.133 Uiso 1 1 calc R . .
H22B H 0.4166 0.2017 0.5646 0.133 Uiso 1 1 calc R . .
H22C H 0.3671 0.2258 0.6038 0.133 Uiso 1 1 calc R . .
C23 C 0.4480(8) 0.1614(6) 0.6533(6) 0.116(5) Uani 1 1 d U B .
H23A H 0.4954 0.1610 0.6351 0.175 Uiso 1 1 calc R . .
H23B H 0.4487 0.1362 0.6752 0.175 Uiso 1 1 calc R . .
H23C H 0.4499 0.1867 0.6750 0.175 Uiso 1 1 calc R . .
C24 C 0.3631(11) 0.1234(5) 0.5821(7) 0.119(5) Uani 1 1 d U B .
H24A H 0.3137 0.1238 0.5562 0.179 Uiso 1 1 calc R . .
H24B H 0.3618 0.0989 0.6049 0.179 Uiso 1 1 calc R . .
H24C H 0.4113 0.1216 0.5646 0.179 Uiso 1 1 calc R . .
C25 C 0.2689(5) 0.2327(2) 0.7746(3) 0.0441(18) Uani 1 1 d DU B .
C26 C 0.3357(5) 0.2651(2) 0.7924(3) 0.062(2) Uani 1 1 d DU . .
C27 C 0.2991(9) 0.3089(3) 0.7883(8) 0.071(5) Uani 0.533(8) 1 d PDU B 1
H27A H 0.2811 0.3158 0.7518 0.106 Uiso 0.533(8) 1 calc PR B 1
H27B H 0.3402 0.3294 0.8034 0.106 Uiso 0.533(8) 1 calc PR B 1
H27C H 0.2523 0.3098 0.8071 0.106 Uiso 0.533(8) 1 calc PR B 1
C28 C 0.3687(11) 0.2565(6) 0.8487(5) 0.085(5) Uani 0.533(8) 1 d PDU B 1
H28A H 0.3860 0.2269 0.8528 0.127 Uiso 0.533(8) 1 calc PR B 1
H28B H 0.3261 0.2621 0.8700 0.127 Uiso 0.533(8) 1 calc PR B 1
H28C H 0.4156 0.2750 0.8599 0.127 Uiso 0.533(8) 1 calc PR B 1
C29 C 0.4022(8) 0.2616(6) 0.7604(7) 0.078(5) Uani 0.533(8) 1 d PDU B 1
H29A H 0.3803 0.2673 0.7241 0.117 Uiso 0.533(8) 1 calc PR B 1
H29B H 0.4252 0.2330 0.7636 0.117 Uiso 0.533(8) 1 calc PR B 1
H29C H 0.4451 0.2822 0.7725 0.117 Uiso 0.533(8) 1 calc PR B 1
C27' C 0.3006(12) 0.3007(5) 0.8219(8) 0.073(5) Uani 0.467(8) 1 d PDU B 2
H27D H 0.2803 0.2890 0.8522 0.109 Uiso 0.467(8) 1 calc PR B 2
H27E H 0.2556 0.3143 0.7991 0.109 Uiso 0.467(8) 1 calc PR B 2
H27F H 0.3434 0.3215 0.8331 0.109 Uiso 0.467(8) 1 calc PR B 2
C28' C 0.4076(10) 0.2435(6) 0.8260(8) 0.081(6) Uani 0.467(8) 1 d PDU B 2
H28D H 0.3901 0.2329 0.8578 0.122 Uiso 0.467(8) 1 calc PR B 2
H28E H 0.4520 0.2639 0.8349 0.122 Uiso 0.467(8) 1 calc PR B 2
H28F H 0.4268 0.2199 0.8068 0.122 Uiso 0.467(8) 1 calc PR B 2
C29' C 0.3646(12) 0.2833(6) 0.7431(7) 0.078(5) Uani 0.467(8) 1 d PDU B 2
H29D H 0.4077 0.3042 0.7532 0.118 Uiso 0.467(8) 1 calc PR B 2
H29E H 0.3185 0.2969 0.7212 0.118 Uiso 0.467(8) 1 calc PR B 2
H29F H 0.3858 0.2604 0.7238 0.118 Uiso 0.467(8) 1 calc PR B 2
C30 C 0.0000 0.3085(3) 0.7500 0.041(2) Uani 1 2 d SDU . .
C31 C -0.0028(7) 0.3566(3) 0.7437(4) 0.056(3) Uani 0.50 1 d PDU . .
C32 C 0.0814(10) 0.3746(4) 0.7644(8) 0.062(4) Uani 0.50 1 d PDU . .
H32A H 0.1357 0.3621 0.7737 0.094 Uiso 0.50 1 calc PR . .
H32B H 0.0414 0.3580 0.7797 0.094 Uiso 0.50 1 calc PR . .
H32C H 0.0821 0.4037 0.7776 0.094 Uiso 0.50 1 calc PR . .
C55 C -0.0663(12) 0.3749(4) 0.7741(7) 0.061(4) Uani 0.50 1 d PDU . .
H55A H -0.1110 0.3629 0.7900 0.092 Uiso 0.50 1 calc PR . .
H55B H -0.0562 0.4041 0.7861 0.092 Uiso 0.50 1 calc PR . .
H55C H -0.0168 0.3581 0.7840 0.092 Uiso 0.50 1 calc PR . .
C33 C -0.0256(13) 0.3676(5) 0.6863(5) 0.064(4) Uani 0.50 1 d PDU . .
H33A H -0.0807 0.3595 0.6721 0.096 Uiso 0.50 1 d PR . .
H33B H -0.0199 0.3976 0.6833 0.096 Uiso 0.50 1 d PR . .
H33C H 0.0123 0.3537 0.6675 0.096 Uiso 0.50 1 d PR . .
C34 C 0.1521(6) 0.2647(3) 0.5716(4) 0.066(2) Uani 1 1 d DU . .
C35 C 0.2292(11) 0.2893(8) 0.5655(8) 0.126(6) Uani 0.533(8) 1 d PDU B 1
H35A H 0.2540 0.3004 0.5993 0.189 Uiso 0.533(8) 1 calc PR B 1
H35B H 0.2151 0.3127 0.5413 0.189 Uiso 0.533(8) 1 calc PR B 1
H35C H 0.2679 0.2704 0.5520 0.189 Uiso 0.533(8) 1 calc PR B 1
C36 C 0.1650(16) 0.2197(5) 0.5537(8) 0.124(6) Uani 0.533(8) 1 d PDU B 1
H36A H 0.2225 0.2119 0.5631 0.187 Uiso 0.533(8) 1 calc PR B 1
H36B H 0.1494 0.2179 0.5160 0.187 Uiso 0.533(8) 1 calc PR B 1
H36C H 0.1311 0.2002 0.5705 0.187 Uiso 0.533(8) 1 calc PR B 1
C37 C 0.0834(12) 0.2836(7) 0.5330(6) 0.127(6) Uani 0.533(8) 1 d PDU B 1
H37A H 0.0904 0.3143 0.5315 0.191 Uiso 0.533(8) 1 calc PR B 1
H37B H 0.0308 0.2772 0.5441 0.191 Uiso 0.533(8) 1 calc PR B 1
H37C H 0.0846 0.2714 0.4986 0.191 Uiso 0.533(8) 1 calc PR B 1
C35' C 0.1582(16) 0.3097(5) 0.5510(7) 0.120(6) Uani 0.467(8) 1 d PDU B 2
H35D H 0.2031 0.3246 0.5723 0.180 Uiso 0.467(8) 1 d PR B 2
H35E H 0.1107 0.3090 0.5691 0.180 Uiso 0.467(8) 1 d PR B 2
H35F H 0.1439 0.3244 0.5178 0.180 Uiso 0.467(8) 1 d PR B 2
C36' C 0.2332(11) 0.2414(8) 0.5709(9) 0.119(6) Uani 0.467(8) 1 d PDU B 2
H36D H 0.2606 0.2670 0.5859 0.179 Uiso 0.467(8) 1 d PR B 2
H36E H 0.2691 0.2266 0.5503 0.179 Uiso 0.467(8) 1 d PR B 2
H36F H 0.2209 0.2229 0.5988 0.179 Uiso 0.467(8) 1 d PR B 2
C37' C 0.0833(14) 0.2408(7) 0.5375(6) 0.093(4) Uani 0.467(8) 1 d PDU B 2
H37D H 0.0752 0.2374 0.5736 0.140 Uiso 0.467(8) 1 d PR B 2
H37E H 0.0983 0.2135 0.5238 0.140 Uiso 0.467(8) 1 d PR B 2
H37F H 0.0326 0.2510 0.5168 0.140 Uiso 0.467(8) 1 d PR B 2
C38 C 0.0000 -0.0204(3) 0.7500 0.041(2) Uani 1 2 d SDU . .
C39 C 0.0000 -0.0683(3) 0.7500 0.064(3) Uani 1 2 d SDU . .
C40 C 0.0894(7) -0.0818(4) 0.7490(9) 0.085(5) Uani 0.50 1 d PDU . .
H40A H 0.1314 -0.0721 0.7763 0.128 Uiso 0.50 1 d PR . .
H40B H 0.0942 -0.1118 0.7452 0.128 Uiso 0.50 1 d PR . .
H40C H 0.0957 -0.0682 0.7170 0.128 Uiso 0.50 1 d PR . .
C41 C -0.0503(12) -0.0860(4) 0.7030(6) 0.081(5) Uani 0.50 1 d PDU . .
H41A H -0.1024 -0.0790 0.7128 0.121 Uiso 0.50 1 d PR . .
H41B H -0.0453 -0.0724 0.6707 0.121 Uiso 0.50 1 d PR . .
H41C H -0.0468 -0.1160 0.6989 0.121 Uiso 0.50 1 d PR . .
C42 C -0.0240(14) -0.0854(4) 0.7986(5) 0.064(4) Uani 0.50 1 d PDU . .
H42A H -0.0777 -0.0780 0.8054 0.097 Uiso 0.50 1 d PR . .
H42B H -0.0178 -0.1155 0.7996 0.097 Uiso 0.50 1 d PR . .
H42C H 0.0168 -0.0729 0.8245 0.097 Uiso 0.50 1 d PR . .
C43 C -0.2198(5) 0.0920(3) 0.5781(3) 0.0338(16) Uani 1 1 d U . .
C44 C -0.3095(6) 0.0954(3) 0.5558(3) 0.0437(19) Uani 1 1 d U . .
C45 C -0.3213(7) 0.1031(4) 0.4972(4) 0.065(3) Uani 1 1 d U . .
H45A H -0.2995 0.0790 0.4801 0.097 Uiso 1 1 calc R . .
H45B H -0.2923 0.1288 0.4900 0.097 Uiso 1 1 calc R . .
H45C H -0.3796 0.1063 0.4841 0.097 Uiso 1 1 calc R . .
C46 C -0.3552(6) 0.0554(3) 0.5668(4) 0.057(3) Uani 1 1 d U . .
H46A H -0.3335 0.0312 0.5498 0.086 Uiso 1 1 calc R . .
H46B H -0.4134 0.0587 0.5534 0.086 Uiso 1 1 calc R . .
H46C H -0.3482 0.0504 0.6043 0.086 Uiso 1 1 calc R . .
C47 C -0.3437(6) 0.1332(3) 0.5828(4) 0.052(2) Uani 1 1 d U . .
H47A H -0.3366 0.1281 0.6202 0.078 Uiso 1 1 calc R . .
H47B H -0.4019 0.1365 0.5695 0.078 Uiso 1 1 calc R . .
H47C H -0.3144 0.1589 0.5759 0.078 Uiso 1 1 calc R . .
C48 C -0.2628(5) 0.0539(3) 0.7282(3) 0.0309(15) Uani 1 1 d U . .
C49 C -0.3508(5) 0.0467(3) 0.7366(3) 0.0360(17) Uani 1 1 d U . .
C50 C -0.3827(6) 0.0052(3) 0.7097(4) 0.051(2) Uani 1 1 d U . .
H50A H -0.3474 -0.0183 0.7235 0.076 Uiso 1 1 calc R . .
H50B H -0.3823 0.0076 0.6723 0.076 Uiso 1 1 calc R . .
H50C H -0.4385 -0.0001 0.7161 0.076 Uiso 1 1 calc R . .
C51 C -0.4045(5) 0.0835(3) 0.7153(4) 0.045(2) Uani 1 1 d U . .
H51A H -0.3845 0.1095 0.7332 0.068 Uiso 1 1 calc R . .
H51B H -0.4607 0.0782 0.7208 0.068 Uiso 1 1 calc R . .
H51C H -0.4029 0.0864 0.6781 0.068 Uiso 1 1 calc R . .
C52 C -0.3492(6) 0.0425(3) 0.7953(3) 0.044(2) Uani 1 1 d U . .
H52A H -0.3306 0.0692 0.8122 0.066 Uiso 1 1 calc R . .
H52B H -0.3117 0.0197 0.8086 0.066 Uiso 1 1 calc R . .
H52C H -0.4041 0.0359 0.8024 0.066 Uiso 1 1 calc R . .
C59 C 0.1338(6) 0.2661(3) 0.6264(3) 0.050(2) Uani 1 1 d DU B .
C53S C -0.2655(8) -0.0810(3) 0.6229(5) 0.078(4) Uani 1 1 d DU . .
C54S C -0.2888(9) -0.1154(3) 0.6252(6) 0.094(4) Uani 1 1 d U . .
H54A H -0.3443 -0.1150 0.6337 0.140 Uiso 1 1 calc R . .
H54B H -0.2528 -0.1308 0.6521 0.140 Uiso 1 1 calc R . .
H54C H -0.2889 -0.1293 0.5917 0.140 Uiso 1 1 calc R . .
C55S C -0.4965(15) -0.0314(8) 0.5617(10) 0.158(8) Uani 1 1 d U . .
C56S C -0.5616(11) -0.0081(7) 0.5802(8) 0.159(7) Uani 1 1 d U . .
H56A H -0.5653 -0.0167 0.6159 0.238 Uiso 1 1 calc R . .
H56B H -0.6134 -0.0141 0.5579 0.238 Uiso 1 1 calc R . .
H56C H -0.5501 0.0222 0.5794 0.238 Uiso 1 1 calc R . .
N3S N 0.2986(16) -0.0663(7) 0.6457(8) 0.234(15) Uani 1 1 d D . .
N1S N -0.2414(9) -0.0412(3) 0.6169(5) 0.111(5) Uani 1 1 d D . .
N2S N -0.4411(13) -0.0486(7) 0.5386(10) 0.203(10) Uani 1 1 d . . .
C57S C 0.2508(14) -0.0868(7) 0.6245(7) 0.137(7) Uani 1 1 d DU . .
C58S C 0.1818(14) -0.1114(7) 0.5962(7) 0.161(8) Uani 1 1 d DU . .
H58A H 0.1981 -0.1410 0.5938 0.241 Uiso 1 1 calc R . .
H58B H 0.1668 -0.0998 0.5613 0.241 Uiso 1 1 calc R . .
H58C H 0.1349 -0.1096 0.6149 0.241 Uiso 1 1 calc R . .

loop_
_atom_site_aniso_label
_atom_site_aniso_U_11
_atom_site_aniso_U_22
_atom_site_aniso_U_33
_atom_site_aniso_U_23
_atom_site_aniso_U_13
_atom_site_aniso_U_12
Nd1 0.0183(2) 0.0243(2) 0.0230(2) -0.00071(17) 0.00188(16) -0.00409(17)
Co1 0.0304(6) 0.0282(6) 0.0228(5) 0.0027(4) 0.0003(4) -0.0032(5)
Co2 0.0251(6) 0.0243(5) 0.0296(6) 0.0034(4) 0.0077(5) -0.0029(4)
Co3 0.0218(6) 0.0192(5) 0.0346(6) -0.0011(4) 0.0038(4) -0.0030(4)
Co4 0.0198(6) 0.0305(6) 0.0473(7) 0.0054(5) 0.0008(5) -0.0012(5)
P1 0.0251(11) 0.0229(9) 0.0239(10) -0.0010(8) 0.0062(8) -0.0016(8)
P2 0.0209(11) 0.0242(9) 0.0289(10) 0.0015(8) 0.0011(8) -0.0001(8)
O1 0.020(3) 0.019(2) 0.028(3) 0.0010(19) 0.003(2) -0.001(2)
O2 0.030(3) 0.023(2) 0.035(3) -0.001(2) 0.016(2) -0.002(2)
O3 0.017(2) 0.024(2) 0.022(2) -0.002(2) 0.0016(19) -0.003(2)
O4 0.028(3) 0.026(2) 0.020(2) 0.002(2) 0.0002(19) -0.001(2)
O5 0.022(3) 0.027(2) 0.029(3) 0.001(2) 0.002(2) -0.002(2)
O6 0.025(3) 0.025(2) 0.030(3) 0.001(2) 0.003(2) -0.002(2)
O7 0.023(3) 0.024(2) 0.031(3) -0.001(2) 0.004(2) 0.000(2)
O8 0.053(4) 0.040(3) 0.026(3) 0.003(2) 0.010(3) -0.007(3)
O9 0.052(4) 0.035(3) 0.032(3) 0.003(2) 0.014(3) -0.013(3)
O10 0.031(3) 0.037(3) 0.049(3) 0.012(3) 0.013(3) -0.002(2)
O11 0.031(3) 0.060(4) 0.063(4) 0.021(3) 0.015(3) 0.005(3)
O12 0.030(3) 0.038(3) 0.076(4) -0.001(3) -0.008(3) -0.009(3)
O13 0.026(3) 0.031(3) 0.049(3) -0.002(2) 0.000(2) -0.010(2)
O14 0.034(3) 0.024(3) 0.053(3) -0.001(2) 0.012(3) -0.003(2)
O15 0.033(3) 0.021(2) 0.044(3) 0.006(2) 0.011(2) -0.004(2)
O16 0.085(6) 0.044(4) 0.101(6) 0.003(4) 0.035(5) -0.021(4)
O17 0.029(3) 0.038(3) 0.033(3) 0.007(2) -0.007(2) 0.000(2)
O18 0.029(3) 0.039(3) 0.029(3) -0.002(2) -0.004(2) -0.005(2)
O19 0.036(3) 0.025(3) 0.047(3) -0.001(2) 0.017(3) -0.004(2)
O20 0.030(3) 0.030(3) 0.044(3) -0.004(2) 0.012(3) -0.005(2)
O21 0.022(3) 0.034(3) 0.034(3) -0.001(2) 0.007(2) -0.004(2)
C1 0.035(4) 0.024(3) 0.036(4) 0.004(3) 0.016(3) 0.003(3)
C2 0.064(5) 0.031(4) 0.037(4) -0.002(3) 0.023(3) 0.002(3)
C3 0.058(5) 0.056(5) 0.038(4) 0.008(4) 0.022(4) 0.014(4)
C4 0.085(6) 0.060(5) 0.045(5) 0.006(4) 0.036(4) 0.016(4)
C5 0.134(8) 0.063(6) 0.052(5) -0.010(4) 0.048(5) -0.002(5)
C6 0.150(8) 0.075(6) 0.063(5) -0.030(5) 0.041(6) -0.040(6)
C7 0.121(7) 0.065(5) 0.058(5) -0.025(4) 0.040(5) -0.040(5)
C8 0.030(4) 0.041(4) 0.045(4) 0.008(3) -0.004(3) 0.011(3)
C9 0.050(5) 0.051(5) 0.057(5) 0.024(4) 0.003(4) 0.011(4)
C10 0.059(6) 0.058(6) 0.064(5) 0.027(5) 0.009(5) 0.010(5)
C11 0.067(6) 0.061(7) 0.071(6) 0.036(5) 0.011(5) 0.008(6)
C12 0.068(6) 0.062(7) 0.073(7) 0.038(6) 0.006(6) 0.008(6)
C13 0.066(6) 0.054(6) 0.073(7) 0.033(5) 0.004(6) 0.009(6)
C14 0.061(6) 0.050(6) 0.067(6) 0.030(5) 0.004(6) 0.008(5)
C9' 0.048(5) 0.051(6) 0.056(5) 0.023(5) 0.004(5) 0.014(5)
C10' 0.056(7) 0.060(7) 0.060(5) 0.025(5) 0.009(6) 0.013(5)
C11' 0.066(7) 0.065(7) 0.068(6) 0.032(6) 0.013(6) 0.013(6)
C12' 0.068(6) 0.061(7) 0.072(6) 0.036(6) 0.010(6) 0.012(6)
C13' 0.066(6) 0.058(6) 0.070(6) 0.035(5) 0.009(6) 0.011(5)
C14' 0.058(6) 0.053(6) 0.065(6) 0.030(5) 0.004(5) 0.008(5)
C15 0.059(4) 0.033(4) 0.030(3) 0.008(3) 0.012(3) -0.006(3)
C16 0.079(6) 0.044(4) 0.035(4) 0.003(3) 0.023(4) -0.007(4)
C17 0.099(9) 0.053(10) 0.053(9) -0.012(9) 0.041(8) -0.028(8)
C18 0.042(10) 0.052(7) 0.034(8) -0.001(6) 0.017(8) -0.001(7)
C19 0.115(11) 0.052(9) 0.055(8) 0.035(8) 0.033(9) 0.005(9)
C17' 0.142(13) 0.057(10) 0.063(10) 0.000(10) 0.055(10) -0.039(10)
C18' 0.049(12) 0.055(8) 0.045(10) -0.001(8) 0.011(9) 0.001(8)
C19' 0.103(10) 0.058(11) 0.040(7) 0.032(9) 0.022(8) 0.026(9)
C20 0.031(4) 0.051(4) 0.069(4) 0.019(4) 0.022(4) 0.001(3)
C21 0.047(5) 0.075(5) 0.100(6) 0.027(5) 0.046(5) 0.009(5)
C22 0.066(8) 0.093(7) 0.122(9) 0.038(7) 0.063(7) -0.001(7)
C23 0.037(6) 0.172(13) 0.150(11) 0.045(9) 0.044(6) 0.017(7)
C24 0.132(11) 0.100(8) 0.152(11) -0.006(8) 0.107(9) -0.003(8)
C25 0.028(4) 0.033(3) 0.069(5) -0.007(4) 0.001(3) -0.007(3)
C26 0.036(4) 0.047(4) 0.099(6) -0.012(4) -0.008(4) -0.018(4)
C27 0.044(9) 0.045(7) 0.117(13) -0.027(9) -0.008(10) -0.025(6)
C28 0.064(12) 0.069(11) 0.109(9) -0.027(9) -0.027(8) -0.021(9)
C29 0.031(9) 0.063(11) 0.139(12) 0.004(10) 0.007(9) -0.015(7)
C27' 0.047(10) 0.054(10) 0.110(13) -0.029(9) -0.015(10) -0.018(8)
C28' 0.052(10) 0.058(11) 0.120(13) -0.028(10) -0.028(10) -0.010(8)
C29' 0.036(11) 0.066(12) 0.132(11) 0.001(9) 0.011(9) -0.024(9)
C30 0.040(6) 0.021(4) 0.061(6) 0.000 0.011(5) 0.000
C31 0.058(6) 0.028(5) 0.083(7) 0.007(6) 0.015(6) 0.004(6)
C32 0.062(8) 0.025(7) 0.098(10) 0.002(8) 0.007(8) -0.003(7)
C55 0.065(9) 0.025(7) 0.096(10) 0.006(8) 0.019(9) 0.012(7)
C33 0.074(10) 0.034(7) 0.084(9) 0.017(7) 0.009(8) 0.009(8)
C34 0.079(6) 0.046(4) 0.078(5) 0.022(4) 0.027(5) -0.014(4)
C35 0.113(10) 0.115(11) 0.156(12) 0.038(11) 0.039(9) -0.018(10)
C36 0.127(13) 0.104(8) 0.137(11) -0.026(9) 0.004(11) 0.007(9)
C37 0.140(11) 0.102(11) 0.128(10) 0.032(10) -0.016(10) -0.014(10)
C35' 0.119(13) 0.097(9) 0.143(12) 0.050(9) 0.013(12) -0.026(9)
C36' 0.106(10) 0.105(11) 0.152(12) -0.005(11) 0.039(9) -0.001(9)
C37' 0.117(9) 0.056(6) 0.101(8) 0.017(6) 0.000(8) 0.003(8)
C38 0.067(6) 0.022(4) 0.040(5) 0.000 0.026(5) 0.000
C39 0.116(8) 0.025(4) 0.052(6) 0.000 0.013(6) 0.000
C40 0.126(10) 0.045(8) 0.085(10) -0.010(8) 0.017(8) 0.021(7)
C41 0.147(11) 0.032(7) 0.057(8) 0.000(7) -0.009(9) -0.009(8)
C42 0.124(11) 0.017(6) 0.051(7) 0.006(6) 0.009(8) -0.022(8)
C43 0.029(3) 0.042(4) 0.026(3) -0.005(3) -0.006(3) -0.001(3)
C44 0.028(4) 0.064(5) 0.035(4) -0.004(4) -0.008(3) -0.004(4)
C45 0.044(6) 0.101(8) 0.042(5) 0.005(5) -0.017(4) 0.007(6)
C46 0.043(6) 0.072(6) 0.052(6) -0.005(5) -0.007(5) -0.011(5)
C47 0.028(5) 0.067(6) 0.059(6) 0.003(5) -0.002(4) 0.006(4)
C48 0.024(3) 0.036(3) 0.034(3) -0.003(3) 0.006(3) -0.003(3)
C49 0.024(4) 0.037(4) 0.046(4) 0.005(3) 0.006(3) -0.007(3)
C50 0.030(5) 0.053(5) 0.070(6) -0.008(5) 0.011(5) -0.017(4)
C51 0.020(4) 0.057(5) 0.057(5) 0.008(4) 0.003(4) 0.004(4)
C52 0.030(5) 0.050(5) 0.054(5) 0.007(4) 0.017(4) 0.001(4)
C59 0.048(5) 0.025(3) 0.077(5) 0.013(3) 0.010(4) -0.010(4)
C53S 0.094(9) 0.050(6) 0.106(9) -0.007(6) 0.068(8) -0.014(6)
C54S 0.118(10) 0.041(6) 0.144(11) -0.008(7) 0.092(9) -0.026(6)
C55S 0.093(14) 0.18(2) 0.186(18) -0.083(14) -0.036(13) -0.025(13)
C56S 0.091(13) 0.196(19) 0.180(17) -0.103(14) -0.007(12) -0.040(13)
N3S 0.32(3) 0.17(2) 0.165(19) -0.037(15) -0.12(2) 0.13(2)
N1S 0.162(13) 0.050(6) 0.138(11) -0.012(7) 0.080(10) -0.027(7)
N2S 0.117(17) 0.18(2) 0.28(3) -0.068(19) -0.068(17) -0.013(15)
C57S 0.17(2) 0.17(2) 0.067(11) 0.023(11) 0.024(12) 0.014(14)
C58S 0.19(2) 0.20(2) 0.098(13) 0.006(13) 0.041(13) -0.011(15)

loop_
_atom_type_symbol
_atom_type_description
_atom_type_scat_dispersion_real
_atom_type_scat_dispersion_imag
_atom_type_scat_source
C C 0.0033 0.0016 'International Tables Vol C Tables 4.2.6.8 and 6.1.1.4'
H H 0.0000 0.0000 'International Tables Vol C Tables 4.2.6.8 and 6.1.1.4'
O O 0.0106 0.0060 'International Tables Vol C Tables 4.2.6.8 and 6.1.1.4'
P P 0.1023 0.0942 'International Tables Vol C Tables 4.2.6.8 and 6.1.1.4'
Co Co 0.3494 0.9721 'International Tables Vol C Tables 4.2.6.8 and 6.1.1.4'
Nd Nd -0.1943 3.0179 'International Tables Vol C Tables 4.2.6.8 and 6.1.1.4'
N N 0.0061 0.0033 'International Tables Vol C Tables 4.2.6.8 and 6.1.1.4'

loop_
_geom_angle_atom_site_label_1
_geom_angle_atom_site_label_2
_geom_angle_atom_site_label_3
_geom_angle
_geom_angle_site_symmetry_1
_geom_angle_site_symmetry_3
O6 Nd1 O19 161.19(19) . .
O6 Nd1 O18 80.62(18) . .
O19 Nd1 O18 112.5(2) . .
O6 Nd1 O3 88.83(17) . 2_556
O19 Nd1 O3 83.55(18) . 2_556
O18 Nd1 O3 155.96(17) . 2_556
O6 Nd1 O20 121.97(18) . .
O19 Nd1 O20 75.41(18) . .
O18 Nd1 O20 77.18(19) . .
O3 Nd1 O20 90.57(17) 2_556 .
O6 Nd1 O4 86.72(16) . .
O19 Nd1 O4 84.26(17) . .
O18 Nd1 O4 74.10(18) . .
O3 Nd1 O4 127.10(16) 2_556 .
O20 Nd1 O4 134.82(17) . .
O6 Nd1 O21 72.61(17) . .
O19 Nd1 O21 121.83(17) . .
O18 Nd1 O21 79.20(18) . .
O3 Nd1 O21 77.05(17) 2_556 .
O20 Nd1 O21 50.95(17) . .
O4 Nd1 O21 148.53(17) . .
O6 Nd1 O3 85.92(16) . .
O19 Nd1 O3 75.32(17) . .
O18 Nd1 O3 130.00(17) . .
O3 Nd1 O3 69.97(17) 2_556 .
O20 Nd1 O3 146.35(17) . .
O4 Nd1 O3 57.14(16) . .
O21 Nd1 O3 140.82(16) . .
O6 Nd1 C48 97.4(2) . .
O19 Nd1 C48 99.2(2) . .
O18 Nd1 C48 74.4(2) . .
O3 Nd1 C48 85.7(2) 2_556 .
O20 Nd1 C48 25.0(2) . .
O4 Nd1 C48 147.1(2) . .
O21 Nd1 C48 26.21(19) . .
O3 Nd1 C48 155.44(19) . .
O6 Nd1 P1 88.12(13) . .
O19 Nd1 P1 76.13(13) . .
O18 Nd1 P1 102.48(14) . .
O3 Nd1 P1 98.65(12) 2_556 .
O20 Nd1 P1 148.82(13) . .
O4 Nd1 P1 28.57(12) . .
O21 Nd1 P1 160.23(12) . .
O3 Nd1 P1 28.74(11) . .
C48 Nd1 P1 173.09(16) . .
O6 Nd1 Nd1 96.94(13) . 2_556
O19 Nd1 Nd1 66.75(14) . 2_556
O18 Nd1 Nd1 164.61(13) . 2_556
O3 Nd1 Nd1 37.84(11) 2_556 2_556
O20 Nd1 Nd1 116.26(14) . 2_556
O4 Nd1 Nd1 90.63(12) . 2_556
O21 Nd1 Nd1 114.76(12) . 2_556
O3 Nd1 Nd1 34.70(10) . 2_556
C48 Nd1 Nd1 120.96(16) . 2_556
P1 Nd1 Nd1 62.17(4) . 2_556
O8 Co1 O17 105.2(3) . .
O8 Co1 O4 122.7(2) . .
O17 Co1 O4 106.8(2) . .
O8 Co1 O5 107.9(2) . .
O17 Co1 O5 111.8(2) . .
O4 Co1 O5 102.5(2) . .
O9 Co2 O2 94.1(2) . .
O9 Co2 O10 84.6(2) . .
O2 Co2 O10 95.0(2) . .
O9 Co2 O1 177.7(2) . .
O2 Co2 O1 85.59(19) . .
O10 Co2 O1 97.7(2) . .
O9 Co2 O5 89.0(2) . .
O2 Co2 O5 89.4(2) . .
O10 Co2 O5 172.4(2) . .
O1 Co2 O5 88.73(19) . .
O9 Co2 O15 101.2(2) . .
O2 Co2 O15 164.7(2) . .
O10 Co2 O15 87.2(2) . .
O1 Co2 O15 79.1(2) . .
O5 Co2 O15 90.2(2) . .
O14 Co3 O1 168.8(2) . .
O14 Co3 O13 83.4(2) . .
O1 Co3 O13 91.3(2) . .
O14 Co3 O7 93.6(2) . .
O1 Co3 O7 92.1(2) . .
O13 Co3 O7 176.2(2) . .
O14 Co3 O7 93.3(2) . 2_556
O1 Co3 O7 97.34(19) . 2_556
O13 Co3 O7 100.1(2) . 2_556
O7 Co3 O7 77.7(2) . 2_556
O14 Co3 O15 91.9(2) . .
O1 Co3 O15 78.34(19) . .
O13 Co3 O15 90.6(2) . .
O7 Co3 O15 91.8(2) . .
O7 Co3 O15 168.6(2) 2_556 .
O12 Co4 O11 100.9(3) . .
O12 Co4 O1 110.2(2) . .
O11 Co4 O1 113.9(2) . .
O12 Co4 O21 117.3(3) . 2_556
O11 Co4 O21 102.8(2) . 2_556
O1 Co4 O21 111.1(2) . 2_556
O2 P1 O3 115.9(3) . .
O2 P1 O4 111.6(3) . .
O3 P1 O4 103.8(3) . .
O2 P1 C1 109.3(3) . .
O3 P1 C1 108.3(3) . .
O4 P1 C1 107.5(4) . .
O2 P1 Nd1 136.0(2) . .
O3 P1 Nd1 54.40(19) . .
O4 P1 Nd1 49.80(18) . .
C1 P1 Nd1 114.4(3) . .
O6 P2 O7 112.7(3) . .
O6 P2 O5 109.0(3) . .
O7 P2 O5 111.3(3) . .
O6 P2 C8 110.0(4) . .
O7 P2 C8 107.7(4) . .
O5 P2 C8 106.0(4) . .
Co4 O1 Co3 119.3(2) . .
Co4 O1 Co2 109.9(2) . .
Co3 O1 Co2 101.9(2) . .
Co4 O1 H1A 108.4 . .
Co3 O1 H1A 108.4 . .
Co2 O1 H1A 108.4 . .
P1 O2 Co2 133.4(3) . .
P1 O3 Nd1 147.4(3) . 2_556
P1 O3 Nd1 96.9(2) . .
Nd1 O3 Nd1 107.46(17) 2_556 .
P1 O4 Co1 112.1(3) . .
P1 O4 Nd1 101.6(2) . .
Co1 O4 Nd1 109.9(2) . .
P2 O5 Co1 118.2(3) . .
P2 O5 Co2 134.6(3) . .
Co1 O5 Co2 103.4(2) . .
P2 O6 Nd1 146.2(3) . .
P2 O7 Co3 131.3(3) . .
P2 O7 Co3 126.6(3) . 2_556
Co3 O7 Co3 95.8(2) . 2_556
C15 O8 Co1 123.7(5) . .
C15 O9 C37' 115.1(6) . .
C15 O9 Co2 137.9(5) . .
C37' O9 Co2 98.7(5) . .
C15 O9 H37E 102.4 . .
C37' O9 H37E 20.9 . .
Co2 O9 H37E 116.5 . .
C20 O10 Co2 134.0(5) . .
C20 O11 Co4 124.9(6) . .
C25 O12 Co4 122.3(6) . .
C25 O13 Co3 144.1(5) . .
C30 O14 Co3 131.6(5) . .
C59 O15 Co2 130.6(5) . .
C59 O15 Co3 128.3(5) . .
Co2 O15 Co3 96.2(2) . .
C59 O16 H16A 109.5 . .
C43 O17 Co1 126.3(5) . .
C43 O18 Nd1 141.4(5) . .
C38 O19 Nd1 138.0(5) . .
C48 O20 Nd1 97.3(5) . .
C48 O21 Co4 147.7(5) . 2_556
C48 O21 Nd1 92.6(4) . .
Co4 O21 Nd1 118.0(2) 2_556 .
C2 C1 P1 112.2(6) . .
C2 C1 H1B 109.2 . .
P1 C1 H1B 109.2 . .
C2 C1 H1C 109.2 . .
P1 C1 H1C 109.2 . .
H1B C1 H1C 107.9 . .
C7 C2 C3 118.0(9) . .
C7 C2 C1 120.4(9) . .
C3 C2 C1 121.6(9) . .
C2 C3 C4 121.3(11) . .
C2 C3 H3A 119.3 . .
C4 C3 H3A 119.3 . .
C5 C4 C3 120.3(11) . .
C5 C4 H4A 119.8 . .
C3 C4 H4A 119.8 . .
C4 C5 C6 119.8(10) . .
C4 C5 H5A 120.1 . .
C6 C5 H5A 120.1 . .
C5 C6 C7 119.1(12) . .
C5 C6 H6A 120.5 . .
C7 C6 H6A 120.5 . .
C2 C7 C6 121.5(11) . .
C2 C7 H7A 119.2 . .
C6 C7 H7A 119.2 . .
C9' C8 C9 10.9(12) . .
C9' C8 P2 113.1(10) . .
C9 C8 P2 109.7(9) . .
C9' C8 H8A 99.0 . .
C9 C8 H8A 109.7 . .
P2 C8 H8A 109.7 . .
C9' C8 H8B 116.4 . .
C9 C8 H8B 109.7 . .
P2 C8 H8B 109.7 . .
H8A C8 H8B 108.2 . .
C10 C9 C14 120.0 . .
C10 C9 C8 119.8(10) . .
C14 C9 C8 120.1(10) . .
C11 C10 C9 120.0 . .
C11 C10 H10A 120.0 . .
C9 C10 H10A 120.0 . .
C10 C11 C12 120.0 . .
C10 C11 H11A 120.0 . .
C12 C11 H11A 120.0 . .
C13 C12 C11 120.0 . .
C13 C12 H12A 120.0 . .
C11 C12 H12A 120.0 . .
C14 C13 C12 120.0 . .
C14 C13 H13A 120.0 . .
C12 C13 H13A 120.0 . .
C13 C14 C9 120.0 . .
C13 C14 H14A 120.0 . .
C9 C14 H14A 120.0 . .
C10' C9' C14' 120.0 . .
C10' C9' C8 117.3(12) . .
C14' C9' C8 122.6(12) . .
C9' C10' C11' 120.0 . .
C9' C10' H10B 120.0 . .
C11' C10' H10B 120.0 . .
C10' C11' C12' 120.0 . .
C10' C11' H11B 120.0 . .
C12' C11' H11B 120.0 . .
C13' C12' C11' 120.0 . .
C13' C12' H12B 120.0 . .
C11' C12' H12B 120.0 . .
C14' C13' C12' 120.0 . .
C14' C13' H13B 120.0 . .
C12' C13' H13B 120.0 . .
C13' C14' C9' 120.0 . .
C13' C14' H14B 120.0 . .
C9' C14' H14B 120.0 . .
O9 C15 O8 124.8(7) . .
O9 C15 C16 120.8(6) . .
O8 C15 C16 114.4(6) . .
C19 C16 C18 109.9(7) . .
C19 C16 C17' 77.7(9) . .
C18 C16 C17' 129.7(9) . .
C19 C16 C15 112.4(7) . .
C18 C16 C15 112.0(7) . .
C17' C16 C15 109.8(8) . .
C19 C16 C18' 130.0(9) . .
C18 C16 C18' 25.1(8) . .
C17' C16 C18' 113.5(8) . .
C15 C16 C18' 108.7(8) . .
C19 C16 C17 107.0(7) . .
C18 C16 C17 106.1(7) . .
C17' C16 C17 32.1(9) . .
C15 C16 C17 109.2(7) . .
C18' C16 C17 84.5(8) . .
C19 C16 C19' 33.1(8) . .
C18 C16 C19' 84.3(8) . .
C17' C16 C19' 110.3(8) . .
C15 C16 C19' 105.4(7) . .
C18' C16 C19' 108.9(7) . .
C17 C16 C19' 136.3(9) . .
C16 C17 H17A 109.5 . .
C16 C17 H17B 109.5 . .
H17A C17 H17B 109.5 . .
C16 C17 H17C 109.5 . .
H17A C17 H17C 109.5 . .
H17B C17 H17C 109.5 . .
C16 C18 H18A 109.5 . .
C16 C18 H18B 109.5 . .
H18A C18 H18B 109.5 . .
C16 C18 H18C 109.5 . .
H18A C18 H18C 109.5 . .
H18B C18 H18C 109.5 . .
C16 C19 H19A 109.5 . .
C16 C19 H19B 109.5 . .
H19A C19 H19B 109.5 . .
C16 C19 H19C 109.5 . .
H19A C19 H19C 109.5 . .
H19B C19 H19C 109.5 . .
C16 C17' H17D 109.5 . .
C16 C17' H17E 109.5 . .
H17D C17' H17E 109.5 . .
C16 C17' H17F 109.5 . .
H17D C17' H17F 109.5 . .
H17E C17' H17F 109.5 . .
C16 C18' H18D 109.5 . .
C16 C18' H18E 109.5 . .
H18D C18' H18E 109.5 . .
C16 C18' H18F 109.5 . .
H18D C18' H18F 109.5 . .
H18E C18' H18F 109.5 . .
C16 C19' H19D 109.5 . .
C16 C19' H19E 109.5 . .
H19D C19' H19E 109.5 . .
C16 C19' H19F 109.5 . .
H19D C19' H19F 109.5 . .
H19E C19' H19F 109.5 . .
O10 C20 O11 124.2(8) . .
O10 C20 C21 118.7(9) . .
O11 C20 C21 117.1(9) . .
C24 C21 C22 113.8(13) . .
C24 C21 C20 107.1(10) . .
C22 C21 C20 110.7(9) . .
C24 C21 C23 109.1(13) . .
C22 C21 C23 107.6(11) . .
C20 C21 C23 108.4(10) . .
C21 C22 H22A 109.5 . .
C21 C22 H22B 109.5 . .
H22A C22 H22B 109.5 . .
C21 C22 H22C 109.5 . .
H22A C22 H22C 109.5 . .
H22B C22 H22C 109.5 . .
C21 C23 H23A 109.5 . .
C21 C23 H23B 109.5 . .
H23A C23 H23B 109.5 . .
C21 C23 H23C 109.5 . .
H23A C23 H23C 109.5 . .
H23B C23 H23C 109.5 . .
C21 C24 H24A 109.5 . .
C21 C24 H24B 109.5 . .
H24A C24 H24B 109.5 . .
C21 C24 H24C 109.5 . .
H24A C24 H24C 109.5 . .
H24B C24 H24C 109.5 . .
O13 C25 O12 123.8(7) . .
O13 C25 C26 118.9(6) . .
O12 C25 C26 117.3(6) . .
C29 C26 C27 110.7(7) . .
C29 C26 C28 110.0(7) . .
C27 C26 C28 108.4(6) . .
C29 C26 C25 110.2(6) . .
C27 C26 C25 109.2(6) . .
C28 C26 C25 108.2(6) . .
C29 C26 C27' 135.3(10) . .
C27 C26 C27' 34.9(9) . .
C28 C26 C27' 75.6(9) . .
C25 C26 C27' 109.5(8) . .
C29 C26 C28' 73.0(9) . .
C27 C26 C28' 136.1(10) . .
C28 C26 C28' 39.4(9) . .
C25 C26 C28' 109.8(8) . .
C27' C26 C28' 111.4(8) . .
C29 C26 C29' 38.0(9) . .
C27 C26 C29' 76.8(9) . .
C28 C26 C29' 139.6(10) . .
C25 C26 C29' 107.4(8) . .
C27' C26 C29' 109.5(8) . .
C28' C26 C29' 109.2(8) . .
C26 C27 H27A 109.5 . .
C26 C27 H27B 109.5 . .
H27A C27 H27B 109.5 . .
C26 C27 H27C 109.5 . .
H27A C27 H27C 109.5 . .
H27B C27 H27C 109.5 . .
C26 C28 H28A 109.5 . .
C26 C28 H28B 109.5 . .
H28A C28 H28B 109.5 . .
C26 C28 H28C 109.5 . .
H28A C28 H28C 109.5 . .
H28B C28 H28C 109.5 . .
C26 C29 H29A 109.5 . .
C26 C29 H29B 109.5 . .
H29A C29 H29B 109.5 . .
C26 C29 H29C 109.5 . .
H29A C29 H29C 109.5 . .
H29B C29 H29C 109.5 . .
C26 C27' H27D 109.5 . .
C26 C27' H27E 109.5 . .
H27D C27' H27E 109.5 . .
C26 C27' H27F 109.5 . .
H27D C27' H27F 109.5 . .
H27E C27' H27F 109.5 . .
C26 C28' H28D 109.5 . .
C26 C28' H28E 109.5 . .
H28D C28' H28E 109.5 . .
C26 C28' H28F 109.5 . .
H28D C28' H28F 109.5 . .
H28E C28' H28F 109.5 . .
C26 C29' H29D 109.5 . .
C26 C29' H29E 109.5 . .
H29D C29' H29E 109.5 . .
C26 C29' H29F 109.5 . .
H29D C29' H29F 109.5 . .
H29E C29' H29F 109.5 . .
O14 C30 O14 123.4(9) 2_556 .
O14 C30 C31 116.4(6) 2_556 2_556
O14 C30 C31 119.8(6) . 2_556
O14 C30 C31 119.8(6) 2_556 .
O14 C30 C31 116.4(6) . .
C31 C30 C31 12.3(8) 2_556 .
C31 C31 C32 105(4) 2_556 2_556
C31 C31 C55 102(4) 2_556 2_556
C32 C31 C55 123.9(11) 2_556 2_556
C31 C31 C55 66(4) 2_556 .
C32 C31 C55 39.4(9) 2_556 .
C55 C31 C55 131.8(15) 2_556 .
C31 C31 C33 166.7(9) 2_556 .
C32 C31 C33 71.1(10) 2_556 .
C55 C31 C33 71.2(10) 2_556 .
C55 C31 C33 109.6(7) . .
C31 C31 C32 63(4) 2_556 .
C32 C31 C32 132.4(16) 2_556 .
C55 C31 C32 39.3(10) 2_556 .
C55 C31 C32 109.8(7) . .
C33 C31 C32 109.6(7) . .
C31 C31 C30 83.8(4) 2_556 .
C32 C31 C30 115.6(13) 2_556 .
C55 C31 C30 115.4(13) 2_556 .
C55 C31 C30 109.5(7) . .
C33 C31 C30 109.4(7) . .
C32 C31 C30 108.9(7) . .
C31 C31 C33 11.0(8) 2_556 2_556
C32 C31 C33 99.2(11) 2_556 2_556
C55 C31 C33 98.6(11) 2_556 2_556
C55 C31 C33 60.3(8) . 2_556
C33 C31 C33 155.8(13) . 2_556
C32 C31 C33 60.0(8) . 2_556
C30 C31 C33 94.7(9) . 2_556
C55 C32 C31 76.6(13) 2_556 2_556
C55 C32 C31 64.6(12) 2_556 .
C31 C32 C31 12.0(8) 2_556 .
C55 C32 C33 133(2) 2_556 2_556
C31 C32 C33 57.6(9) 2_556 2_556
C31 C32 C33 69.4(7) . 2_556
C55 C32 H32A 109.5 2_556 .
C31 C32 H32A 131.7 2_556 .
C31 C32 H32A 133.6 . .
C33 C32 H32A 110.0 2_556 .
C55 C32 H32B 109.5 2_556 .
C31 C32 H32B 34.2 2_556 .
C31 C32 H32B 45.8 . .
C33 C32 H32B 31.3 2_556 .
H32A C32 H32B 109.5 . .
C55 C32 H32C 109.5 2_556 .
C31 C32 H32C 113.1 2_556 .
C31 C32 H32C 115.8 . .
C33 C32 H32C 80.5 2_556 .
H32A C32 H32C 109.5 . .
H32B C32 H32C 109.5 . .
C32 C55 C31 76.1(12) 2_556 2_556
C32 C55 C31 63.9(12) 2_556 .
C31 C55 C31 12.1(8) 2_556 .
C32 C55 C33 132(2) 2_556 2_556
C31 C55 C33 57.3(9) 2_556 2_556
C31 C55 C33 69.1(7) . 2_556
C32 C55 H55A 109.5 2_556 .
C31 C55 H55A 132.7 2_556 .
C31 C55 H55A 134.3 . .
C33 C55 H55A 110.5 2_556 .
C32 C55 H55B 109.5 2_556 .
C31 C55 H55B 112.4 2_556 .
C31 C55 H55B 115.2 . .
C33 C55 H55B 81.0 2_556 .
H55A C55 H55B 109.5 . .
C32 C55 H55C 109.5 2_556 .
C31 C55 H55C 35.1 2_556 .
C31 C55 H55C 46.7 . .
C33 C55 H55C 30.6 2_556 .
H55A C55 H55C 109.5 . .
H55B C55 H55C 109.5 . .
C31 C33 C32 51.2(7) . 2_556
C31 C33 C55 51.6(7) . 2_556
C32 C33 C55 93.5(11) 2_556 2_556
C31 C33 C31 2.35(18) . 2_556
C32 C33 C31 50.6(6) 2_556 2_556
C55 C33 C31 50.5(6) 2_556 2_556
C31 C33 H33A 113.1 . .
C32 C33 H33A 74.6 2_556 .
C55 C33 H33A 164.5 2_556 .
C31 C33 H33A 114.2 2_556 .
C31 C33 H33B 107.1 . .
C32 C33 H33B 90.2 2_556 .
C55 C33 H33B 80.0 2_556 .
C31 C33 H33B 104.7 2_556 .
H33A C33 H33B 109.4 . .
C31 C33 H33C 108.3 . .
C32 C33 H33C 156.2 2_556 .
C55 C33 H33C 77.4 2_556 .
C31 C33 H33C 109.4 2_556 .
H33A C33 H33C 109.6 . .
H33B C33 H33C 109.3 . .
C37 C34 C35 106.6(7) . .
C37 C34 C36 106.9(8) . .
C35 C34 C36 106.6(7) . .
C37 C34 C59 112.1(7) . .
C35 C34 C59 112.2(7) . .
C36 C34 C59 112.1(7) . .
C37 C34 C35' 59.0(10) . .
C35 C34 C35' 52.2(10) . .
C36 C34 C35' 137.9(11) . .
C59 C34 C35' 109.9(7) . .
C37 C34 C36' 138.5(11) . .
C35 C34 C36' 59.6(10) . .
C36 C34 C36' 52.0(10) . .
C59 C34 C36' 109.2(9) . .
C35' C34 C36' 109.6(8) . .
C37 C34 C37' 52.8(10) . .
C35 C34 C37' 138.7(11) . .
C36 C34 C37' 59.2(10) . .
C59 C34 C37' 109.0(8) . .
C35' C34 C37' 109.7(8) . .
C36' C34 C37' 109.4(8) . .
C34 C35 H35A 109.5 . .
C34 C35 H35B 109.5 . .
H35A C35 H35B 109.5 . .
C34 C35 H35C 109.5 . .
H35A C35 H35C 109.5 . .
H35B C35 H35C 109.5 . .
C34 C35 H35D 97.5 . .
H35A C35 H35D 69.5 . .
H35B C35 H35D 49.1 . .
H35C C35 H35D 151.0 . .
C34 C35 H36D 87.8 . .
H35A C35 H36D 69.8 . .
H35B C35 H36D 161.2 . .
H35C C35 H36D 55.8 . .
H35D C35 H36D 138.3 . .
C34 C36 H36A 109.5 . .
C34 C36 H36B 109.5 . .
H36A C36 H36B 109.5 . .
C34 C36 H36C 109.5 . .
H36A C36 H36C 109.5 . .
H36B C36 H36C 109.5 . .
C34 C36 H36F 77.2 . .
H36A C36 H36F 46.0 . .
H36B C36 H36F 153.5 . .
H36C C36 H36F 91.2 . .
C34 C36 H37E 100.5 . .
H36A C36 H37E 147.2 . .
H36B C36 H37E 45.7 . .
H36C C36 H37E 71.1 . .
H36F C36 H37E 160.5 . .
C34 C37 H37A 109.5 . .
C34 C37 H37B 109.5 . .
H37A C37 H37B 109.5 . .
C34 C37 H37C 109.5 . .
H37A C37 H37C 109.5 . .
H37B C37 H37C 109.5 . .
C34 C37 H35E 67.2 . .
H37A C37 H35E 50.9 . .
H37B C37 H35E 98.3 . .
H37C C37 H35E 151.0 . .
C34 C37 H37F 105.8 . .
H37A C37 H37F 144.4 . .
H37B C37 H37F 53.0 . .
H37C C37 H37F 61.0 . .
H35E C37 H37F 147.9 . .
C34 C35' H35D 109.5 . .
C34 C35' H35E 73.1 . .
H35D C35' H35E 109.5 . .
C34 C35' H35F 137.1 . .
H35D C35' H35F 109.5 . .
H35E C35' H35F 109.5 . .
C34 C36' H36D 87.2 . .
C34 C36' H36E 147.3 . .
H36D C36' H36E 109.5 . .
C34 C36' H36F 89.8 . .
H36D C36' H36F 109.5 . .
H36E C36' H36F 109.5 . .
C34 C37' O9 113.1(11) . .
C34 C37' H37D 72.2 . .
O9 C37' H37D 77.1 . .
C34 C37' H37E 115.9 . .
O9 C37' H37E 33.3 . .
H37D C37' H37E 109.5 . .
C34 C37' H37F 131.0 . .
O9 C37' H37F 114.9 . .
H37D C37' H37F 109.5 . .
H37E C37' H37F 109.5 . .
O19 C38 O19 124.9(9) 2_556 .
O19 C38 C39 117.5(4) 2_556 .
O19 C38 C39 117.5(4) . .
C41 C39 C41 135.6(13) . 2_556
C41 C39 C42 112.2(7) . .
C41 C39 C42 49.3(7) 2_556 .
C41 C39 C42 49.3(7) . 2_556
C41 C39 C42 112.2(7) 2_556 2_556
C42 C39 C42 137.4(12) . 2_556
C41 C39 C38 112.2(6) . .
C41 C39 C38 112.2(6) 2_556 .
C42 C39 C38 111.3(6) . .
C42 C39 C38 111.3(6) 2_556 .
C41 C39 C40 59.3(7) . 2_556
C41 C39 C40 107.5(6) 2_556 2_556
C42 C39 C40 60.3(6) . 2_556
C42 C39 C40 107.1(6) 2_556 2_556
C38 C39 C40 106.1(6) . 2_556
C41 C39 C40 107.5(6) . .
C41 C39 C40 59.3(7) 2_556 .
C42 C39 C40 107.1(6) . .
C42 C39 C40 60.3(6) 2_556 .
C38 C39 C40 106.1(6) . .
C40 C39 C40 147.8(12) 2_556 .
C41 C40 C42 109.3(10) 2_556 2_556
C41 C40 C39 58.3(5) 2_556 .
C42 C40 C39 57.9(4) 2_556 .
C41 C40 H40A 76.5 2_556 .
C42 C40 H40A 165.2 2_556 .
C39 C40 H40A 118.9 . .
C41 C40 H40B 93.1 2_556 .
C42 C40 H40B 84.4 2_556 .
C39 C40 H40B 111.8 . .
H40A C40 H40B 109.3 . .
C41 C40 H40C 152.1 2_556 .
C42 C40 H40C 58.8 2_556 .
C39 C40 H40C 97.0 . .
H40A C40 H40C 109.7 . .
H40B C40 H40C 109.4 . .
C42 C41 C39 65.5(5) 2_556 .
C42 C41 C40 125.8(10) 2_556 2_556
C39 C41 C40 62.4(4) . 2_556
C42 C41 H41A 160.2 2_556 .
C39 C41 H41A 96.0 . .
C40 C41 H41A 40.4 2_556 .
C42 C41 H41B 75.1 2_556 .
C39 C41 H41B 116.3 . .
C40 C41 H41B 143.0 2_556 .
H41A C41 H41B 109.3 . .
C42 C41 H41C 86.3 2_556 .
C39 C41 H41C 115.5 . .
C40 C41 H41C 102.8 2_556 .
H41A C41 H41C 109.4 . .
H41B C41 H41C 109.3 . .
C41 C42 C39 65.2(5) 2_556 .
C41 C42 C40 124.1(10) 2_556 2_556
C39 C42 C40 61.8(4) . 2_556
C41 C42 H42A 164.3 2_556 .
C39 C42 H42A 116.4 . .
C40 C42 H42A 64.5 2_556 .
C41 C42 H42B 83.2 2_556 .
C39 C42 H42B 110.1 . .
C40 C42 H42B 98.9 2_556 .
H42A C42 H42B 109.4 . .
C41 C42 H42C 55.8 2_556 .
C39 C42 H42C 101.5 . .
C40 C42 H42C 151.2 2_556 .
H42A C42 H42C 109.8 . .
H42B C42 H42C 109.2 . .
O17 C43 O18 123.8(8) . .
O17 C43 C44 117.6(7) . .
O18 C43 C44 118.5(8) . .
C43 C44 C46 110.8(8) . .
C43 C44 C45 111.3(8) . .
C46 C44 C45 109.2(8) . .
C43 C44 C47 106.7(7) . .
C46 C44 C47 109.2(8) . .
C45 C44 C47 109.5(9) . .
C44 C45 H45A 109.5 . .
C44 C45 H45B 109.5 . .
H45A C45 H45B 109.5 . .
C44 C45 H45C 109.5 . .
H45A C45 H45C 109.5 . .
H45B C45 H45C 109.5 . .
C44 C46 H46A 109.5 . .
C44 C46 H46B 109.5 . .
H46A C46 H46B 109.5 . .
C44 C46 H46C 109.5 . .
H46A C46 H46C 109.5 . .
H46B C46 H46C 109.5 . .
C44 C47 H47A 109.5 . .
C44 C47 H47B 109.5 . .
H47A C47 H47B 109.5 . .
C44 C47 H47C 109.5 . .
H47A C47 H47C 109.5 . .
H47B C47 H47C 109.5 . .
O20 C48 O21 118.2(7) . .
O20 C48 C49 121.4(7) . .
O21 C48 C49 120.5(7) . .
O20 C48 Nd1 57.7(4) . .
O21 C48 Nd1 61.2(4) . .
C49 C48 Nd1 172.1(6) . .
C51 C49 C48 110.7(7) . .
C51 C49 C52 110.6(7) . .
C48 C49 C52 106.6(7) . .
C51 C49 C50 110.1(8) . .
C48 C49 C50 109.3(7) . .
C52 C49 C50 109.5(7) . .
C49 C50 H50A 109.5 . .
C49 C50 H50B 109.5 . .
H50A C50 H50B 109.5 . .
C49 C50 H50C 109.5 . .
H50A C50 H50C 109.5 . .
H50B C50 H50C 109.5 . .
C49 C51 H51A 109.5 . .
C49 C51 H51B 109.5 . .
H51A C51 H51B 109.5 . .
C49 C51 H51C 109.5 . .
H51A C51 H51C 109.5 . .
H51B C51 H51C 109.5 . .
C49 C52 H52A 109.5 . .
C49 C52 H52B 109.5 . .
H52A C52 H52B 109.5 . .
C49 C52 H52C 109.5 . .
H52A C52 H52C 109.5 . .
H52B C52 H52C 109.5 . .
O15 C59 O16 121.9(8) . .
O15 C59 C34 121.1(7) . .
O16 C59 C34 117.0(7) . .
C54S C53S N1S 176.0(19) . .
C53S C54S H54A 109.5 . .
C53S C54S H54B 109.5 . .
H54A C54S H54B 109.5 . .
C53S C54S H54C 109.5 . .
H54A C54S H54C 109.5 . .
H54B C54S H54C 109.5 . .
N2S C55S C56S 171(3) . .
C55S C56S H56A 109.5 . .
C55S C56S H56B 109.5 . .
H56A C56S H56B 109.5 . .
C55S C56S H56C 109.5 . .
H56A C56S H56C 109.5 . .
H56B C56S H56C 109.5 . .
N3S C57S C58S 175(3) . .
C57S C58S H58A 109.5 . .
C57S C58S H58B 109.5 . .
H58A C58S H58B 109.5 . .
C57S C58S H58C 109.5 . .
H58A C58S H58C 109.5 . .
H58B C58S H58C 109.5 . .

loop_
_geom_bond_atom_site_label_1
_geom_bond_atom_site_label_2
_geom_bond_distance
_geom_bond_site_symmetry_2
Nd1 O6 2.349(5) .
Nd1 O19 2.400(5) .
Nd1 O18 2.402(5) .
Nd1 O3 2.425(5) 2_556
Nd1 O20 2.485(5) .
Nd1 O4 2.488(5) .
Nd1 O21 2.558(5) .
Nd1 O3 2.613(5) .
Nd1 C48 2.915(8) .
Nd1 P1 3.190(2) .
Nd1 Nd1 4.0633(8) 2_556
Co1 O8 1.928(5) .
Co1 O17 1.966(6) .
Co1 O4 1.988(5) .
Co1 O5 1.996(5) .
Co2 O9 2.051(6) .
Co2 O2 2.071(5) .
Co2 O10 2.074(6) .
Co2 O1 2.092(5) .
Co2 O5 2.124(5) .
Co2 O15 2.129(5) .
Co3 O14 2.044(5) .
Co3 O1 2.054(5) .
Co3 O13 2.074(6) .
Co3 O7 2.113(5) .
Co3 O7 2.154(5) 2_556
Co3 O15 2.196(5) .
Co4 O12 1.941(6) .
Co4 O11 1.947(6) .
Co4 O1 1.966(5) .
Co4 O21 2.000(5) 2_556
P1 O2 1.496(5) .
P1 O3 1.545(5) .
P1 O4 1.558(6) .
P1 C1 1.804(8) .
P2 O6 1.512(5) .
P2 O7 1.518(5) .
P2 O5 1.540(5) .
P2 C8 1.808(8) .
O1 H1A 1.0000 .
O3 Nd1 2.425(5) 2_556
O7 Co3 2.154(5) 2_556
O8 C15 1.290(10) .
O9 C15 1.220(9) .
O9 C37' 2.23(2) .
O9 H37E 1.5100 .
O10 C20 1.237(11) .
O11 C20 1.283(11) .
O12 C25 1.284(10) .
O13 C25 1.240(10) .
O14 C30 1.263(7) .
O15 C59 1.246(9) .
O16 C59 1.315(11) .
O16 H16A 0.8400 .
O17 C43 1.260(10) .
O18 C43 1.267(10) .
O19 C38 1.254(7) .
O20 C48 1.240(9) .
O21 C48 1.289(9) .
O21 Co4 2.000(5) 2_556
C1 C2 1.515(11) .
C1 H1B 0.9900 .
C1 H1C 0.9900 .
C2 C7 1.332(14) .
C2 C3 1.375(13) .
C3 C4 1.386(12) .
C3 H3A 0.9500 .
C4 C5 1.347(17) .
C4 H4A 0.9500 .
C5 C6 1.360(17) .
C5 H5A 0.9500 .
C6 C7 1.422(15) .
C6 H6A 0.9500 .
C7 H7A 0.9500 .
C8 C9' 1.444(14) .
C8 C9 1.590(13) .
C8 H8A 0.9900 .
C8 H8B 0.9900 .
C9 C10 1.3900 .
C9 C14 1.3900 .
C10 C11 1.3900 .
C10 H10A 0.9500 .
C11 C12 1.3900 .
C11 H11A 0.9500 .
C12 C13 1.3900 .
C12 H12A 0.9500 .
C13 C14 1.3900 .
C13 H13A 0.9500 .
C14 H14A 0.9500 .
C9' C10' 1.3900 .
C9' C14' 1.3900 .
C10' C11' 1.3900 .
C10' H10B 0.9500 .
C11' C12' 1.3900 .
C11' H11B 0.9500 .
C12' C13' 1.3900 .
C12' H12B 0.9500 .
C13' C14' 1.3900 .
C13' H13B 0.9500 .
C14' H14B 0.9500 .
C15 C16 1.525(7) .
C16 C19 1.500(10) .
C16 C18 1.510(10) .
C16 C17' 1.513(9) .
C16 C18' 1.525(12) .
C16 C17 1.541(8) .
C16 C19' 1.566(12) .
C17 H17A 0.9800 .
C17 H17B 0.9800 .
C17 H17C 0.9800 .
C18 H18A 0.9800 .
C18 H18B 0.9800 .
C18 H18C 0.9800 .
C19 H19A 0.9800 .
C19 H19B 0.9800 .
C19 H19C 0.9800 .
C17' H17D 0.9800 .
C17' H17E 0.9800 .
C17' H17F 0.9800 .
C18' H18D 0.9800 .
C18' H18E 0.9800 .
C18' H18F 0.9800 .
C19' H19D 0.9800 .
C19' H19E 0.9800 .
C19' H19F 0.9800 .
C20 C21 1.523(12) .
C21 C24 1.444(19) .
C21 C22 1.491(15) .
C21 C23 1.58(2) .
C22 H22A 0.9800 .
C22 H22B 0.9800 .
C22 H22C 0.9800 .
C23 H23A 0.9800 .
C23 H23B 0.9800 .
C23 H23C 0.9800 .
C24 H24A 0.9800 .
C24 H24B 0.9800 .
C24 H24C 0.9800 .
C25 C26 1.528(8) .
C26 C29 1.485(10) .
C26 C27 1.508(7) .
C26 C28 1.514(10) .
C26 C27' 1.527(9) .
C26 C28' 1.529(12) .
C26 C29' 1.551(12) .
C27 H27A 0.9800 .
C27 H27B 0.9800 .
C27 H27C 0.9800 .
C28 H28A 0.9800 .
C28 H28B 0.9800 .
C28 H28C 0.9800 .
C29 H29A 0.9800 .
C29 H29B 0.9800 .
C29 H29C 0.9800 .
C27' H27D 0.9800 .
C27' H27E 0.9800 .
C27' H27F 0.9800 .
C28' H28D 0.9800 .
C28' H28E 0.9800 .
C28' H28F 0.9800 .
C29' H29D 0.9800 .
C29' H29E 0.9800 .
C29' H29F 0.9800 .
C30 O14 1.263(7) 2_556
C30 C31 1.529(9) 2_556
C30 C31 1.529(9) .
C31 C31 0.33(2) 2_556
C31 C32 1.41(2) 2_556
C31 C55 1.42(2) 2_556
C31 C55 1.528(7) .
C31 C33 1.528(7) .
C31 C32 1.529(7) .
C31 C33 1.85(2) 2_556
C32 C55 1.00(2) 2_556
C32 C31 1.41(2) 2_556
C32 C33 1.71(2) 2_556
C32 H32A 0.9800 .
C32 H32B 0.9800 .
C32 H32C 0.9800 .
C55 C32 1.00(2) 2_556
C55 C31 1.42(2) 2_556
C55 C33 1.72(3) 2_556
C55 H55A 0.9800 .
C55 H55B 0.9800 .
C55 H55C 0.9800 .
C33 C32 1.71(2) 2_556
C33 C55 1.72(3) 2_556
C33 C31 1.85(2) 2_556
C33 H33A 0.9666 .
C33 H33B 0.9574 .
C33 H33C 0.9607 .
C34 C37 1.523(10) .
C34 C35 1.524(10) .
C34 C36 1.524(10) .
C34 C59 1.507(8) .
C34 C35' 1.530(9) .
C34 C36' 1.536(12) .
C34 C37' 1.535(12) .
C35 H35A 0.9800 .
C35 H35B 0.9800 .
C35 H35C 0.9800 .
C35 H35D 1.2200 .
C35 H36D 0.9824 .
C36 H36A 0.9800 .
C36 H36B 0.9800 .
C36 H36C 0.9800 .
C36 H36F 1.3856 .
C36 H37E 1.2666 .
C37 H37A 0.9800 .
C37 H37B 0.9800 .
C37 H37C 0.9800 .
C37 H35E 1.2680 .
C37 H37F 1.3579 .
C35' H35D 0.9800 .
C35' H35E 0.9800 .
C35' H35F 0.9800 .
C36' H36D 0.9800 .
C36' H36E 0.9800 .
C36' H36F 0.9800 .
C37' H37D 0.9800 .
C37' H37E 0.9800 .
C37' H37F 0.9800 .
C38 O19 1.254(7) 2_556
C38 C39 1.515(8) .
C39 C41 1.484(9) .
C39 C41 1.484(9) 2_556
C39 C42 1.488(9) .
C39 C42 1.488(9) 2_556
C39 C40 1.547(9) 2_556
C39 C40 1.547(9) .
C40 C41 1.501(18) 2_556
C40 C42 1.524(18) 2_556
C40 H40A 0.9667 .
C40 H40B 0.9577 .
C40 H40C 0.9613 .
C41 C42 1.239(19) 2_556
C41 C40 1.501(18) 2_556
C41 H41A 0.9634 .
C41 H41B 0.9614 .
C41 H41C 0.9578 .
C42 C41 1.239(19) 2_556
C42 C40 1.524(18) 2_556
C42 H42A 0.9639 .
C42 H42B 0.9572 .
C42 H42C 0.9659 .
C43 C44 1.516(12) .
C44 C46 1.526(14) .
C44 C45 1.530(13) .
C44 C47 1.540(13) .
C45 H45A 0.9800 .
C45 H45B 0.9800 .
C45 H45C 0.9800 .
C46 H46A 0.9800 .
C46 H46B 0.9800 .
C46 H46C 0.9800 .
C47 H47A 0.9800 .
C47 H47B 0.9800 .
C47 H47C 0.9800 .
C48 C49 1.526(11) .
C49 C51 1.517(12) .
C49 C52 1.534(12) .
C49 C50 1.545(12) .
C50 H50A 0.9800 .
C50 H50B 0.9800 .
C50 H50C 0.9800 .
C51 H51A 0.9800 .
C51 H51B 0.9800 .
C51 H51C 0.9800 .
C52 H52A 0.9800 .
C52 H52B 0.9800 .
C52 H52C 0.9800 .
C53S C54S 1.158(14) .
C53S N1S 1.339(12) .
C54S H54A 0.9800 .
C54S H54B 0.9800 .
C54S H54C 0.9800 .
C55S N2S 1.29(3) .
C55S C56S 1.45(3) .
C56S H56A 0.9800 .
C56S H56B 0.9800 .
C56S H56C 0.9800 .
N3S C57S 1.106(17) .
C57S C58S 1.484(17) .
C58S H58A 0.9800 .
C58S H58B 0.9800 .
C58S H58C 0.9800 .
